data_7111919
loop_
_publ_author_name
'Jingmei Shen'
'Glenn P. A. Yap'
'Klaus H. Theopold'

_publ_section_title
;
 Binding and activation of small molecules by a quintuply bonded chromium
 dimer
;
_journal_name_full Chem.Commun.
_journal_page_first 2579
_journal_paper_doi 10.1039/c3cc48746f
_journal_volume 50
_journal_year 2014
_chemical_formula_sum 'C59.5 H86 Cr2 N4'
_chemical_formula_weight 961.32
_chemical_name_systematic
; 
 ? 
;
_space_group_crystal_system monoclinic
_space_group_IT_number 15
_space_group_name_Hall '-C 2yc'
_space_group_name_H-M_alt 'C 1 2/c 1'
_symmetry_space_group_name_Hall '-C 2yc'
_symmetry_space_group_name_H-M 'C 1 2/c 1'
_atom_sites_solution_hydrogens geom
_audit_creation_method SHELXL-2013
_cell_angle_alpha 90
_cell_angle_beta 110.265(9)
_cell_angle_gamma 90
_cell_formula_units_Z 8
_cell_length_a 25.960(7)
_cell_length_b 12.029(3)
_cell_length_c 37.245(8)
_cell_measurement_reflns_used 952
_cell_measurement_temperature 195(2)
_cell_measurement_theta_max 0.00
_cell_measurement_theta_min 0.00
_cell_volume 10911(5)
_computing_cell_refinement 'Bruker SMART'
_computing_data_collection 'Bruker SMART'
_computing_data_reduction 'Bruker SAINT'
_computing_molecular_graphics 'Bruker SHELXTL'
_computing_publication_material 'Bruker SHELXTL'
_computing_structure_refinement 'SHELXL-2013 (Sheldrick, 2013)'
_computing_structure_solution 'Bruker SHELXTL'
_diffrn_ambient_temperature 195(2)
_diffrn_detector_area_resol_mean 8.33
_diffrn_measured_fraction_theta_full 1.000
_diffrn_measured_fraction_theta_max 0.997
_diffrn_measurement_device_type 'CCD area detector'
_diffrn_measurement_method 'phi and omega scans'
_diffrn_radiation_type MoK\a
_diffrn_radiation_wavelength 0.71073
_diffrn_reflns_av_R_equivalents 0.1248
_diffrn_reflns_av_unetI/netI 0.1169
_diffrn_reflns_Laue_measured_fraction_full 1.000
_diffrn_reflns_Laue_measured_fraction_max 0.997
_diffrn_reflns_limit_h_max 34
_diffrn_reflns_limit_h_min -34
_diffrn_reflns_limit_k_max 15
_diffrn_reflns_limit_k_min -16
_diffrn_reflns_limit_l_max 49
_diffrn_reflns_limit_l_min -49
_diffrn_reflns_number 58708
_diffrn_reflns_point_group_measured_fraction_full 1.000
_diffrn_reflns_point_group_measured_fraction_max 0.997
_diffrn_reflns_theta_full 25.000
_diffrn_reflns_theta_max 28.359
_diffrn_reflns_theta_min 1.675
_exptl_absorpt_coefficient_mu 0.438
_exptl_absorpt_correction_T_max 1.000000
_exptl_absorpt_correction_T_min 0.777278
_exptl_absorpt_correction_type multi-scan
_exptl_absorpt_process_details 'APEX2 (Bruker, 2007)'
_exptl_crystal_density_diffrn 1.170
_exptl_crystal_F_000 4152
_refine_diff_density_max 1.116
_refine_diff_density_min -0.587
_refine_diff_density_rms 0.086
_refine_ls_extinction_method none
_refine_ls_goodness_of_fit_ref 1.020
_refine_ls_hydrogen_treatment constr
_refine_ls_matrix_type full
_refine_ls_number_parameters 590
_refine_ls_number_reflns 13590
_refine_ls_number_restraints 3
_refine_ls_restrained_S_all 1.020
_refine_ls_R_factor_all 0.1397
_refine_ls_R_factor_gt 0.0703
_refine_ls_shift/su_max 0.000
_refine_ls_shift/su_mean 0.000
_refine_ls_structure_factor_coef Fsqd
_refine_ls_weighting_details
; 
 w=1/[\s^2^(Fo^2^)+(0.0960P)^2^+0.4633P] 
 where P=(Fo^2^+2Fc^2^)/3 
;
_refine_ls_weighting_scheme calc
_refine_ls_wR_factor_gt 0.1727
_refine_ls_wR_factor_ref 0.2083
_reflns_Friedel_coverage 0.000
_reflns_number_gt 7571
_reflns_number_total 13590
_reflns_threshold_expression 'I > 2\s(I)'
_cod_data_source_file c3cc48746f.txt
_cod_data_source_block kla0026a
_cod_original_formula_sum 'C59.50 H86 Cr2 N4'
_cod_database_code 7111919
_shelx_space_group_comment
; 
The symmetry employed for this shelxl refinement is uniquely defined 
by the following loop, which should always be used as a source of 
symmetry information in preference to the above space-group names. 
They are only intended as comments. 
;
_shelxl_version_number 2013-2

loop_
_space_group_symop_operation_xyz
'x, y, z'
'-x, y, -z+1/2'
'x+1/2, y+1/2, z'
'-x+1/2, y+1/2, -z+1/2'
'-x, -y, -z'
'x, -y, z-1/2'
'-x+1/2, -y+1/2, -z'
'x+1/2, -y+1/2, z-1/2'

loop_
_atom_site_label
_atom_site_type_symbol
_atom_site_fract_x
_atom_site_fract_y
_atom_site_fract_z
_atom_site_U_iso_or_equiv
_atom_site_adp_type
_atom_site_occupancy
_atom_site_site_symmetry_order
_atom_site_calc_flag
_atom_site_refinement_flags_posn
_atom_site_refinement_flags_adp
_atom_site_refinement_flags_occupancy
_atom_site_disorder_assembly
_atom_site_disorder_group
Cr1 Cr 0.10726(2) 0.33181(5) 0.12639(2) 0.02442(16) Uani 1 1 d . . . . .
Cr2 Cr 0.15731(2) 0.39580(5) 0.10337(2) 0.02452(15) Uani 1 1 d . . . . .
N1 N 0.14755(11) 0.3124(2) 0.17962(8) 0.0249(6) Uani 1 1 d . . . . .
N2 N 0.22605(11) 0.3582(2) 0.14051(8) 0.0263(6) Uani 1 1 d . . . . .
N3 N 0.03856(11) 0.3912(2) 0.09459(8) 0.0258(6) Uani 1 1 d . . . . .
N4 N 0.12143(11) 0.5231(2) 0.07529(8) 0.0257(6) Uani 1 1 d . . . . .
C1 C 0.20308(13) 0.2908(3) 0.19413(10) 0.0288(8) Uani 1 1 d . . . . .
H1 H 0.2173 0.2603 0.2192 0.035 Uiso 1 1 calc R U . . .
C2 C 0.23866(14) 0.3089(3) 0.17601(10) 0.0291(8) Uani 1 1 d . . . . .
H2 H 0.2756 0.2860 0.1886 0.035 Uiso 1 1 calc R U . . .
C3 C 0.13971(15) 0.3861(3) 0.23922(10) 0.0323(8) Uani 1 1 d . . . . .
C4 C 0.11749(16) 0.3782(3) 0.26831(11) 0.0385(9) Uani 1 1 d . . . . .
H4 H 0.1294 0.4286 0.2892 0.046 Uiso 1 1 calc R U . . .
C5 C 0.07882(16) 0.2992(3) 0.26754(11) 0.0405(10) Uani 1 1 d . . . . .
H5 H 0.0643 0.2950 0.2877 0.049 Uiso 1 1 calc R U . . .
C6 C 0.06139(14) 0.2264(3) 0.23736(10) 0.0350(9) Uani 1 1 d . . . . .
H6 H 0.0344 0.1725 0.2369 0.042 Uiso 1 1 calc R U . . .
C7 C 0.08178(13) 0.2286(3) 0.20727(10) 0.0271(8) Uani 1 1 d . . . . .
C8 C 0.12206(13) 0.3093(3) 0.20894(10) 0.0281(8) Uani 1 1 d . . . . .
C9 C 0.18200(16) 0.4777(3) 0.24218(11) 0.0387(9) Uani 1 1 d . . . . .
H9 H 0.1916 0.4755 0.2184 0.046 Uiso 1 1 calc R U . . .
C10 C 0.23469(17) 0.4593(4) 0.27640(12) 0.0561(12) Uani 1 1 d . . . . .
H10A H 0.2262 0.4599 0.3001 0.084 Uiso 1 1 calc R U . . .
H10B H 0.2609 0.5187 0.2773 0.084 Uiso 1 1 calc R U . . .
H10C H 0.2508 0.3873 0.2738 0.084 Uiso 1 1 calc R U . . .
C11 C 0.1584(2) 0.5915(4) 0.24480(13) 0.0575(13) Uani 1 1 d . . . . .
H11A H 0.1242 0.6020 0.2231 0.086 Uiso 1 1 calc R U . . .
H11B H 0.1849 0.6490 0.2443 0.086 Uiso 1 1 calc R U . . .
H11C H 0.1508 0.5971 0.2688 0.086 Uiso 1 1 calc R U . . .
C12 C 0.06413(14) 0.1431(3) 0.17581(10) 0.0324(8) Uani 1 1 d . . . . .
H12 H 0.0626 0.1808 0.1516 0.039 Uiso 1 1 calc R U . . .
C13 C 0.10632(18) 0.0496(3) 0.18320(12) 0.0491(11) Uani 1 1 d . . . . .
H13A H 0.1425 0.0812 0.1864 0.074 Uiso 1 1 calc R U . . .
H13B H 0.0955 -0.0018 0.1614 0.074 Uiso 1 1 calc R U . . .
H13C H 0.1081 0.0094 0.2065 0.074 Uiso 1 1 calc R U . . .
C14 C 0.00643(17) 0.0968(4) 0.16965(13) 0.0508(12) Uani 1 1 d . . . . .
H14A H 0.0066 0.0583 0.1929 0.076 Uiso 1 1 calc R U . . .
H14B H -0.0040 0.0445 0.1481 0.076 Uiso 1 1 calc R U . . .
H14C H -0.0200 0.1581 0.1640 0.076 Uiso 1 1 calc R U . . .
C15 C 0.29606(15) 0.3077(3) 0.11237(11) 0.0350(9) Uani 1 1 d . . . . .
C16 C 0.34496(16) 0.3331(4) 0.10625(12) 0.0450(10) Uani 1 1 d . . . . .
H16 H 0.3601 0.2808 0.0936 0.054 Uiso 1 1 calc R U . . .
C17 C 0.37146(16) 0.4327(4) 0.11829(13) 0.0503(11) Uani 1 1 d . . . . .
H17 H 0.4045 0.4488 0.1137 0.060 Uiso 1 1 calc R U . . .
C18 C 0.35004(15) 0.5092(4) 0.13700(12) 0.0449(11) Uani 1 1 d . . . . .
H18 H 0.3689 0.5773 0.1454 0.054 Uiso 1 1 calc R U . . .
C19 C 0.30087(14) 0.4882(3) 0.14390(10) 0.0333(9) Uani 1 1 d . . . . .
C20 C 0.27446(13) 0.3860(3) 0.13129(10) 0.0295(8) Uani 1 1 d . . . . .
C21 C 0.26861(17) 0.1953(3) 0.09936(12) 0.0437(10) Uani 1 1 d . . . . .
H21 H 0.2322 0.1969 0.1030 0.052 Uiso 1 1 calc R U . . .
C22 C 0.2578(2) 0.1743(4) 0.05720(15) 0.0720(16) Uani 1 1 d . . . . .
H22A H 0.2388 0.2385 0.0422 0.108 Uiso 1 1 calc R U . . .
H22B H 0.2348 0.1079 0.0490 0.108 Uiso 1 1 calc R U . . .
H22C H 0.2927 0.1628 0.0531 0.108 Uiso 1 1 calc R U . . .
C23 C 0.3024(2) 0.0998(4) 0.12429(17) 0.0783(17) Uani 1 1 d . . . . .
H23A H 0.3370 0.0913 0.1195 0.117 Uiso 1 1 calc R U . . .
H23B H 0.2814 0.0305 0.1178 0.117 Uiso 1 1 calc R U . . .
H23C H 0.3102 0.1171 0.1514 0.117 Uiso 1 1 calc R U . . .
C24 C 0.27903(16) 0.5730(3) 0.16550(11) 0.0417(10) Uani 1 1 d . . . . .
H24 H 0.2388 0.5589 0.1589 0.050 Uiso 1 1 calc R U . . .
C25 C 0.28591(18) 0.6921(4) 0.15468(13) 0.0499(11) Uani 1 1 d . . . . .
H25A H 0.3250 0.7113 0.1639 0.075 Uiso 1 1 calc R U . . .
H25B H 0.2664 0.7419 0.1664 0.075 Uiso 1 1 calc R U . . .
H25C H 0.2708 0.7000 0.1268 0.075 Uiso 1 1 calc R U . . .
C26 C 0.3064(2) 0.5602(4) 0.20897(12) 0.0654(14) Uani 1 1 d . . . . .
H26A H 0.3024 0.4833 0.2163 0.098 Uiso 1 1 calc R U . . .
H26B H 0.2888 0.6105 0.2219 0.098 Uiso 1 1 calc R U . . .
H26C H 0.3455 0.5787 0.2165 0.098 Uiso 1 1 calc R U . . .
C27 C 0.02708(14) 0.4719(3) 0.06692(10) 0.0309(8) Uani 1 1 d . . . . .
H27 H -0.0104 0.4848 0.0522 0.037 Uiso 1 1 calc R U . . .
C28 C 0.06530(14) 0.5349(3) 0.05894(10) 0.0310(8) Uani 1 1 d . . . . .
H28 H 0.0521 0.5922 0.0404 0.037 Uiso 1 1 calc R U . . .
C29 C -0.03890(14) 0.2580(3) 0.08002(10) 0.0334(9) Uani 1 1 d . . . . .
C30 C -0.08900(15) 0.2293(4) 0.08351(12) 0.0434(10) Uani 1 1 d . . . . .
H30 H -0.1089 0.1676 0.0695 0.052 Uiso 1 1 calc R U . . .
C31 C -0.11030(16) 0.2885(4) 0.10682(13) 0.0494(12) Uani 1 1 d . . . . .
H31 H -0.1448 0.2680 0.1084 0.059 Uiso 1 1 calc R U . . .
C32 C -0.08155(16) 0.3780(4) 0.12804(12) 0.0430(10) Uani 1 1 d . . . . .
H32 H -0.0962 0.4172 0.1445 0.052 Uiso 1 1 calc R U . . .
C33 C -0.03122(14) 0.4111(3) 0.12536(11) 0.0352(9) Uani 1 1 d . . . . .
C34 C -0.01071(13) 0.3512(3) 0.10077(10) 0.0310(8) Uani 1 1 d . . . . .
C35 C -0.01814(15) 0.1923(3) 0.05289(11) 0.0374(9) Uani 1 1 d . . . . .
H35 H 0.0198 0.2186 0.0564 0.045 Uiso 1 1 calc R U . . .
C36 C -0.01526(19) 0.0684(4) 0.06158(12) 0.0523(12) Uani 1 1 d . . . . .
H36A H -0.0522 0.0405 0.0581 0.078 Uiso 1 1 calc R U . . .
H36B H 0.0088 0.0558 0.0881 0.078 Uiso 1 1 calc R U . . .
H36C H -0.0006 0.0291 0.0442 0.078 Uiso 1 1 calc R U . . .
C37 C -0.0536(2) 0.2115(4) 0.01134(12) 0.0626(13) Uani 1 1 d . . . . .
H37A H -0.0914 0.1882 0.0073 0.094 Uiso 1 1 calc R U . . .
H37B H -0.0392 0.1680 -0.0053 0.094 Uiso 1 1 calc R U . . .
H37C H -0.0533 0.2906 0.0052 0.094 Uiso 1 1 calc R U . . .
C38 C -0.00244(16) 0.5116(3) 0.14780(12) 0.0446(10) Uani 1 1 d . . . . .
H38 H 0.0361 0.5120 0.1477 0.053 Uiso 1 1 calc R U . . .
C39 C -0.0299(2) 0.6181(4) 0.12893(16) 0.0667(15) Uani 1 1 d . . . . .
H39A H -0.0280 0.6233 0.1031 0.100 Uiso 1 1 calc R U . . .
H39B H -0.0109 0.6820 0.1442 0.100 Uiso 1 1 calc R U . . .
H39C H -0.0684 0.6180 0.1273 0.100 Uiso 1 1 calc R U . . .
C40 C 0.0004(2) 0.5086(4) 0.18935(13) 0.0592(13) Uani 1 1 d . . . . .
H40A H -0.0367 0.5144 0.1903 0.089 Uiso 1 1 calc R U . . .
H40B H 0.0227 0.5710 0.2033 0.089 Uiso 1 1 calc R U . . .
H40C H 0.0172 0.4385 0.2011 0.089 Uiso 1 1 calc R U . . .
C41 C 0.18600(14) 0.6245(3) 0.05030(10) 0.0321(8) Uani 1 1 d . . . . .
C42 C 0.21058(17) 0.7253(4) 0.04694(12) 0.0448(10) Uani 1 1 d . . . . .
H42 H 0.2340 0.7276 0.0322 0.054 Uiso 1 1 calc R U . . .
C43 C 0.20212(18) 0.8210(4) 0.06406(12) 0.0487(11) Uani 1 1 d . . . . .
H43 H 0.2187 0.8888 0.0608 0.058 Uiso 1 1 calc R U . . .
C44 C 0.16919(17) 0.8173(3) 0.08607(12) 0.0424(10) Uani 1 1 d . . . . .
H44 H 0.1639 0.8833 0.0984 0.051 Uiso 1 1 calc R U . . .
C45 C 0.14348(15) 0.7207(3) 0.09082(10) 0.0335(8) Uani 1 1 d . . . . .
C46 C 0.15132(14) 0.6227(3) 0.07203(10) 0.0282(8) Uani 1 1 d . . . . .
C47 C 0.19406(15) 0.5250(3) 0.02747(10) 0.0358(9) Uani 1 1 d . . . . .
H47 H 0.1817 0.4568 0.0375 0.043 Uiso 1 1 calc R U . . .
C48 C 0.25409(17) 0.5087(4) 0.03120(13) 0.0525(12) Uani 1 1 d . . . . .
H48A H 0.2653 0.5687 0.0177 0.079 Uiso 1 1 calc R U . . .
H48B H 0.2582 0.4370 0.0200 0.079 Uiso 1 1 calc R U . . .
H48C H 0.2772 0.5098 0.0583 0.079 Uiso 1 1 calc R U . . .
C49 C 0.15736(18) 0.5397(4) -0.01469(11) 0.0503(11) Uani 1 1 d . . . . .
H49A H 0.1190 0.5478 -0.0164 0.075 Uiso 1 1 calc R U . . .
H49B H 0.1609 0.4744 -0.0294 0.075 Uiso 1 1 calc R U . . .
H49C H 0.1688 0.6063 -0.0251 0.075 Uiso 1 1 calc R U . . .
C50 C 0.10848(16) 0.7259(3) 0.11616(11) 0.0400(9) Uani 1 1 d . . . . .
H50 H 0.0928 0.6501 0.1165 0.048 Uiso 1 1 calc R U . . .
C51 C 0.14303(19) 0.7562(4) 0.15758(12) 0.0558(12) Uani 1 1 d . . . . .
H51A H 0.1727 0.7019 0.1676 0.084 Uiso 1 1 calc R U . . .
H51B H 0.1197 0.7555 0.1734 0.084 Uiso 1 1 calc R U . . .
H51C H 0.1588 0.8305 0.1582 0.084 Uiso 1 1 calc R U . . .
C52 C 0.06064(18) 0.8060(4) 0.10015(13) 0.0513(11) Uani 1 1 d . . . . .
H52A H 0.0747 0.8806 0.0984 0.077 Uiso 1 1 calc R U . . .
H52B H 0.0390 0.8078 0.1171 0.077 Uiso 1 1 calc R U . . .
H52C H 0.0373 0.7812 0.0746 0.077 Uiso 1 1 calc R U . . .
C53 C 0.12856(15) 0.1858(3) 0.10594(10) 0.0317(8) Uani 1 1 d . . . . .
H53A H 0.1639 0.1538 0.1226 0.038 Uiso 1 1 calc R U . . .
H53B H 0.0991 0.1290 0.0986 0.038 Uiso 1 1 calc R U . . .
C54 C 0.13239(14) 0.2510(3) 0.07372(10) 0.0305(8) Uani 1 1 d . . . . .
C55 C 0.11344(16) 0.2207(3) 0.03663(11) 0.0377(9) Uani 1 1 d . . . . .
C56 C 0.1026(2) 0.0994(4) 0.02480(13) 0.0585(13) Uani 1 1 d . . . . .
H56A H 0.1154 0.0520 0.0476 0.088 Uiso 1 1 calc R U . . .
H56B H 0.1222 0.0799 0.0074 0.088 Uiso 1 1 calc R U . . .
H56C H 0.0631 0.0881 0.0118 0.088 Uiso 1 1 calc R U . . .
C57 C 0.10308(19) 0.2979(4) 0.00347(11) 0.0546(12) Uani 1 1 d . . . . .
H57A H 0.0910 0.2551 -0.0204 0.082 Uiso 1 1 calc R U . . .
H57B H 0.1370 0.3379 0.0058 0.082 Uiso 1 1 calc R U . . .
H57C H 0.0744 0.3512 0.0032 0.082 Uiso 1 1 calc R U . . .
C58 C 0.39829(19) 0.2894(4) 0.20762(11) 0.164(9) Uiso 0.5 1 d R U P A -1
H58A H 0.3668 0.3384 0.1958 0.245 Uiso 0.5 1 calc R U P B -1
H58B H 0.3908 0.2417 0.2265 0.245 Uiso 0.5 1 calc R U P C -1
H58C H 0.4046 0.2432 0.1879 0.245 Uiso 0.5 1 calc R U P D -1
C59 C 0.44938(19) 0.3599(4) 0.22744(11) 0.36(3) Uiso 0.5 1 d R U P A -1
H59A H 0.4423 0.4077 0.2469 0.431 Uiso 0.5 1 calc R U P E -1
H59B H 0.4561 0.4092 0.2082 0.431 Uiso 0.5 1 calc R U P F -1
C60 C 0.50102(19) 0.2904(4) 0.24693(11) 0.382(14) Uiso 0.5 1 d R U P A -1
H60A H 0.4942 0.2410 0.2661 0.458 Uiso 0.5 1 calc R U P G -1
H60B H 0.5080 0.2426 0.2275 0.458 Uiso 0.5 1 calc R U P H -1
C61 C 0.55250(19) 0.3599(4) 0.26689(11) 0.34(3) Uiso 0.5 1 d R U P A -1
H61A H 0.5595 0.4092 0.2478 0.414 Uiso 0.5 1 calc R U P I -1
H61B H 0.5456 0.4077 0.2864 0.414 Uiso 0.5 1 calc R U P J -1
C62 C 0.60375(19) 0.2894(4) 0.28622(11) 0.51(4) Uiso 0.5 1 d R . P A -1
H62A H 0.6352 0.3383 0.2984 0.760 Uiso 0.5 1 calc R U P K -1
H62B H 0.6114 0.2432 0.2670 0.760 Uiso 0.5 1 calc R U P L -1
H62C H 0.5975 0.2416 0.3056 0.760 Uiso 0.5 1 calc R U P M -1

loop_
_atom_site_aniso_label
_atom_site_aniso_U_11
_atom_site_aniso_U_22
_atom_site_aniso_U_33
_atom_site_aniso_U_23
_atom_site_aniso_U_13
_atom_site_aniso_U_12
Cr1 0.0226(3) 0.0232(3) 0.0256(3) 0.0013(2) 0.0059(2) 0.0008(2)
Cr2 0.0246(3) 0.0223(3) 0.0260(3) -0.0003(2) 0.0080(2) 0.0014(2)
N1 0.0236(14) 0.0268(17) 0.0239(15) 0.0006(12) 0.0079(11) 0.0001(12)
N2 0.0216(14) 0.0258(16) 0.0300(16) -0.0025(13) 0.0072(12) 0.0000(12)
N3 0.0231(14) 0.0224(16) 0.0311(16) 0.0038(13) 0.0084(12) 0.0028(12)
N4 0.0283(15) 0.0241(16) 0.0254(15) 0.0018(12) 0.0102(12) 0.0005(12)
C1 0.0266(17) 0.032(2) 0.0240(18) 0.0013(15) 0.0041(14) -0.0010(15)
C2 0.0233(16) 0.030(2) 0.0305(19) 0.0018(16) 0.0054(14) 0.0013(14)
C3 0.0334(19) 0.032(2) 0.031(2) -0.0003(17) 0.0108(16) 0.0023(16)
C4 0.044(2) 0.045(3) 0.028(2) -0.0026(18) 0.0135(17) 0.0028(19)
C5 0.044(2) 0.048(3) 0.034(2) 0.0058(19) 0.0194(18) 0.0056(19)
C6 0.0301(19) 0.041(2) 0.038(2) 0.0065(18) 0.0167(17) 0.0006(17)
C7 0.0225(16) 0.025(2) 0.034(2) 0.0059(15) 0.0093(14) 0.0044(14)
C8 0.0247(17) 0.033(2) 0.0255(18) 0.0055(16) 0.0079(14) 0.0055(15)
C9 0.047(2) 0.036(2) 0.034(2) -0.0048(18) 0.0140(18) -0.0107(18)
C10 0.051(3) 0.066(3) 0.046(3) -0.007(2) 0.010(2) -0.019(2)
C11 0.078(3) 0.042(3) 0.052(3) -0.004(2) 0.022(3) -0.006(2)
C12 0.0282(18) 0.035(2) 0.031(2) 0.0011(16) 0.0062(15) -0.0037(16)
C13 0.060(3) 0.034(3) 0.050(3) -0.006(2) 0.015(2) 0.007(2)
C14 0.045(2) 0.055(3) 0.051(3) 0.003(2) 0.014(2) -0.022(2)
C15 0.0309(19) 0.034(2) 0.042(2) 0.0069(18) 0.0147(17) 0.0037(16)
C16 0.038(2) 0.050(3) 0.055(3) 0.007(2) 0.025(2) 0.008(2)
C17 0.032(2) 0.057(3) 0.070(3) 0.013(2) 0.027(2) 0.001(2)
C18 0.030(2) 0.045(3) 0.058(3) 0.009(2) 0.0144(19) -0.0093(18)
C19 0.0239(17) 0.038(2) 0.035(2) 0.0054(17) 0.0063(15) -0.0014(16)
C20 0.0226(16) 0.033(2) 0.032(2) 0.0031(16) 0.0090(15) 0.0016(15)
C21 0.042(2) 0.037(2) 0.060(3) -0.001(2) 0.027(2) 0.0090(18)
C22 0.090(4) 0.061(4) 0.081(4) -0.029(3) 0.050(3) -0.015(3)
C23 0.064(3) 0.043(3) 0.116(5) 0.018(3) 0.017(3) 0.009(3)
C24 0.038(2) 0.043(3) 0.044(2) -0.010(2) 0.0146(19) -0.0129(18)
C25 0.049(3) 0.042(3) 0.058(3) -0.009(2) 0.019(2) -0.005(2)
C26 0.095(4) 0.059(3) 0.041(3) -0.007(2) 0.022(3) -0.028(3)
C27 0.0261(17) 0.031(2) 0.034(2) 0.0053(17) 0.0081(15) 0.0046(15)
C28 0.0322(19) 0.028(2) 0.031(2) 0.0086(16) 0.0091(16) 0.0061(15)
C29 0.0269(18) 0.034(2) 0.032(2) 0.0141(17) 0.0018(15) 0.0017(16)
C30 0.033(2) 0.041(3) 0.052(3) 0.013(2) 0.0083(19) -0.0093(18)
C31 0.028(2) 0.061(3) 0.060(3) 0.027(2) 0.015(2) 0.001(2)
C32 0.034(2) 0.050(3) 0.050(3) 0.014(2) 0.0203(19) 0.0092(19)
C33 0.0298(19) 0.034(2) 0.043(2) 0.0092(18) 0.0146(17) 0.0065(16)
C34 0.0209(16) 0.035(2) 0.034(2) 0.0123(17) 0.0053(15) 0.0029(15)
C35 0.036(2) 0.032(2) 0.039(2) 0.0009(17) 0.0057(17) -0.0065(17)
C36 0.068(3) 0.039(3) 0.044(3) -0.003(2) 0.011(2) -0.010(2)
C37 0.068(3) 0.071(4) 0.040(3) 0.015(2) 0.009(2) 0.011(3)
C38 0.036(2) 0.041(3) 0.065(3) -0.006(2) 0.028(2) 0.0039(18)
C39 0.086(4) 0.043(3) 0.090(4) 0.005(3) 0.055(3) 0.005(3)
C40 0.064(3) 0.057(3) 0.062(3) -0.005(2) 0.029(3) 0.012(2)
C41 0.0348(19) 0.034(2) 0.0279(19) 0.0029(16) 0.0108(16) -0.0017(16)
C42 0.049(2) 0.045(3) 0.045(2) 0.004(2) 0.023(2) -0.007(2)
C43 0.060(3) 0.032(3) 0.053(3) 0.005(2) 0.019(2) -0.014(2)
C44 0.053(2) 0.026(2) 0.045(2) -0.0024(18) 0.013(2) -0.0025(18)
C45 0.040(2) 0.029(2) 0.0288(19) 0.0027(16) 0.0076(16) 0.0015(16)
C46 0.0367(19) 0.0214(19) 0.0256(18) 0.0040(15) 0.0096(15) -0.0001(15)
C47 0.039(2) 0.038(2) 0.034(2) 0.0021(18) 0.0176(17) 0.0044(17)
C48 0.052(3) 0.058(3) 0.054(3) 0.007(2) 0.027(2) 0.010(2)
C49 0.060(3) 0.054(3) 0.035(2) 0.003(2) 0.014(2) 0.013(2)
C50 0.053(2) 0.024(2) 0.044(2) 0.0007(18) 0.019(2) 0.0054(18)
C51 0.069(3) 0.057(3) 0.042(3) 0.002(2) 0.021(2) 0.015(2)
C52 0.056(3) 0.046(3) 0.054(3) 0.002(2) 0.022(2) 0.012(2)
C53 0.0336(19) 0.027(2) 0.035(2) -0.0049(16) 0.0116(16) -0.0001(15)
C54 0.0288(18) 0.027(2) 0.035(2) -0.0050(16) 0.0112(15) 0.0008(15)
C55 0.045(2) 0.036(2) 0.032(2) -0.0090(18) 0.0124(17) -0.0053(18)
C56 0.083(3) 0.044(3) 0.049(3) -0.019(2) 0.023(3) -0.008(2)
C57 0.071(3) 0.055(3) 0.031(2) -0.005(2) 0.009(2) -0.011(2)

loop_
_atom_type_symbol
_atom_type_description
_atom_type_scat_dispersion_real
_atom_type_scat_dispersion_imag
_atom_type_scat_source
C C 0.0033 0.0016 'International Tables Vol C Tables 4.2.6.8 and 6.1.1.4'
H H 0.0000 0.0000 'International Tables Vol C Tables 4.2.6.8 and 6.1.1.4'
Cr Cr 0.3209 0.6236 'International Tables Vol C Tables 4.2.6.8 and 6.1.1.4'
N N 0.0061 0.0033 'International Tables Vol C Tables 4.2.6.8 and 6.1.1.4'

loop_
_geom_angle_atom_site_label_1
_geom_angle_atom_site_label_2
_geom_angle_atom_site_label_3
_geom_angle
N3 Cr1 N1 138.58(12)
N3 Cr1 Cr2 101.64(9)
N1 Cr1 Cr2 107.25(9)
N3 Cr1 C53 113.72(13)
N1 Cr1 C53 99.12(13)
Cr2 Cr1 C53 82.47(10)
N3 Cr1 C54 95.83(12)
N1 Cr1 C54 125.18(12)
Cr2 Cr1 C54 53.53(9)
C53 Cr1 C54 36.34(13)
N2 Cr2 N4 138.58(12)
N2 Cr2 Cr1 100.81(9)
N4 Cr2 Cr1 106.60(9)
N2 Cr2 C54 103.46(13)
N4 Cr2 C54 112.65(13)
Cr1 Cr2 C54 76.49(10)
C1 N1 C8 112.7(3)
C1 N1 Cr1 123.6(2)
C8 N1 Cr1 123.5(2)
C2 N2 C20 112.8(3)
C2 N2 Cr2 130.7(2)
C20 N2 Cr2 116.5(2)
C27 N3 C34 112.2(3)
C27 N3 Cr1 130.2(2)
C34 N3 Cr1 117.5(2)
C28 N4 C46 113.0(3)
C28 N4 Cr2 124.5(2)
C46 N4 Cr2 122.3(2)
C2 C1 N1 125.7(3)
C2 C1 H1 117.2
N1 C1 H1 117.2
C1 C2 N2 125.2(3)
C1 C2 H2 117.4
N2 C2 H2 117.4
C4 C3 C8 118.0(3)
C4 C3 C9 118.2(3)
C8 C3 C9 123.8(3)
C5 C4 C3 121.7(4)
C5 C4 H4 119.1
C3 C4 H4 119.1
C6 C5 C4 119.3(4)
C6 C5 H5 120.4
C4 C5 H5 120.4
C5 C6 C7 122.4(4)
C5 C6 H6 118.8
C7 C6 H6 118.8
C6 C7 C8 117.3(3)
C6 C7 C12 120.9(3)
C8 C7 C12 121.7(3)
C3 C8 C7 121.2(3)
C3 C8 N1 118.5(3)
C7 C8 N1 120.3(3)
C11 C9 C10 110.0(4)
C11 C9 C3 111.0(3)
C10 C9 C3 111.6(3)
C11 C9 H9 108.0
C10 C9 H9 108.0
C3 C9 H9 108.0
C9 C10 H10A 109.5
C9 C10 H10B 109.5
H10A C10 H10B 109.5
C9 C10 H10C 109.5
H10A C10 H10C 109.5
H10B C10 H10C 109.5
C9 C11 H11A 109.5
C9 C11 H11B 109.5
H11A C11 H11B 109.5
C9 C11 H11C 109.5
H11A C11 H11C 109.5
H11B C11 H11C 109.5
C7 C12 C13 110.9(3)
C7 C12 C14 112.4(3)
C13 C12 C14 111.2(3)
C7 C12 H12 107.4
C13 C12 H12 107.4
C14 C12 H12 107.4
C12 C13 H13A 109.5
C12 C13 H13B 109.5
H13A C13 H13B 109.5
C12 C13 H13C 109.5
H13A C13 H13C 109.5
H13B C13 H13C 109.5
C12 C14 H14A 109.5
C12 C14 H14B 109.5
H14A C14 H14B 109.5
C12 C14 H14C 109.5
H14A C14 H14C 109.5
H14B C14 H14C 109.5
C16 C15 C20 118.5(4)
C16 C15 C21 119.5(4)
C20 C15 C21 122.0(3)
C17 C16 C15 121.1(4)
C17 C16 H16 119.4
C15 C16 H16 119.4
C16 C17 C18 120.0(4)
C16 C17 H17 120.0
C18 C17 H17 120.0
C17 C18 C19 121.4(4)
C17 C18 H18 119.3
C19 C18 H18 119.3
C20 C19 C18 117.6(4)
C20 C19 C24 122.2(3)
C18 C19 C24 120.1(4)
C15 C20 C19 121.4(3)
C15 C20 N2 119.5(3)
C19 C20 N2 118.9(3)
C22 C21 C15 112.0(4)
C22 C21 C23 111.2(4)
C15 C21 C23 111.2(4)
C22 C21 H21 107.4
C15 C21 H21 107.4
C23 C21 H21 107.4
C21 C22 H22A 109.5
C21 C22 H22B 109.5
H22A C22 H22B 109.5
C21 C22 H22C 109.5
H22A C22 H22C 109.5
H22B C22 H22C 109.5
C21 C23 H23A 109.5
C21 C23 H23B 109.5
H23A C23 H23B 109.5
C21 C23 H23C 109.5
H23A C23 H23C 109.5
H23B C23 H23C 109.5
C25 C24 C19 113.1(3)
C25 C24 C26 108.8(3)
C19 C24 C26 111.7(4)
C25 C24 H24 107.7
C19 C24 H24 107.7
C26 C24 H24 107.7
C24 C25 H25A 109.5
C24 C25 H25B 109.5
H25A C25 H25B 109.5
C24 C25 H25C 109.5
H25A C25 H25C 109.5
H25B C25 H25C 109.5
C24 C26 H26A 109.5
C24 C26 H26B 109.5
H26A C26 H26B 109.5
C24 C26 H26C 109.5
H26A C26 H26C 109.5
H26B C26 H26C 109.5
C28 C27 N3 125.0(3)
C28 C27 H27 117.5
N3 C27 H27 117.5
C27 C28 N4 125.8(3)
C27 C28 H28 117.1
N4 C28 H28 117.1
C30 C29 C34 117.9(4)
C30 C29 C35 119.4(4)
C34 C29 C35 122.7(3)
C31 C30 C29 121.4(4)
C31 C30 H30 119.3
C29 C30 H30 119.3
C30 C31 C32 120.3(4)
C30 C31 H31 119.8
C32 C31 H31 119.8
C31 C32 C33 120.6(4)
C31 C32 H32 119.7
C33 C32 H32 119.7
C32 C33 C34 118.2(4)
C32 C33 C38 118.8(3)
C34 C33 C38 122.9(3)
C33 C34 C29 121.4(3)
C33 C34 N3 118.9(3)
C29 C34 N3 119.5(3)
C37 C35 C29 111.6(3)
C37 C35 C36 109.5(3)
C29 C35 C36 111.7(3)
C37 C35 H35 108.0
C29 C35 H35 108.0
C36 C35 H35 108.0
C35 C36 H36A 109.5
C35 C36 H36B 109.5
H36A C36 H36B 109.5
C35 C36 H36C 109.5
H36A C36 H36C 109.5
H36B C36 H36C 109.5
C35 C37 H37A 109.5
C35 C37 H37B 109.5
H37A C37 H37B 109.5
C35 C37 H37C 109.5
H37A C37 H37C 109.5
H37B C37 H37C 109.5
C33 C38 C39 110.9(4)
C33 C38 C40 112.5(4)
C39 C38 C40 109.9(4)
C33 C38 H38 107.7
C39 C38 H38 107.7
C40 C38 H38 107.7
C38 C39 H39A 109.5
C38 C39 H39B 109.5
H39A C39 H39B 109.5
C38 C39 H39C 109.5
H39A C39 H39C 109.5
H39B C39 H39C 109.5
C38 C40 H40A 109.5
C38 C40 H40B 109.5
H40A C40 H40B 109.5
C38 C40 H40C 109.5
H40A C40 H40C 109.5
H40B C40 H40C 109.5
C42 C41 C46 118.0(4)
C42 C41 C47 118.5(3)
C46 C41 C47 123.3(3)
C43 C42 C41 122.4(4)
C43 C42 H42 118.8
C41 C42 H42 118.8
C42 C43 C44 118.9(4)
C42 C43 H43 120.5
C44 C43 H43 120.5
C43 C44 C45 122.1(4)
C43 C44 H44 119.0
C45 C44 H44 119.0
C44 C45 C46 118.5(3)
C44 C45 C50 117.6(4)
C46 C45 C50 123.9(3)
C41 C46 C45 120.1(3)
C41 C46 N4 121.8(3)
C45 C46 N4 118.1(3)
C41 C47 C48 112.5(3)
C41 C47 C49 108.8(3)
C48 C47 C49 111.0(3)
C41 C47 H47 108.1
C48 C47 H47 108.1
C49 C47 H47 108.1
C47 C48 H48A 109.5
C47 C48 H48B 109.5
H48A C48 H48B 109.5
C47 C48 H48C 109.5
H48A C48 H48C 109.5
H48B C48 H48C 109.5
C47 C49 H49A 109.5
C47 C49 H49B 109.5
H49A C49 H49B 109.5
C47 C49 H49C 109.5
H49A C49 H49C 109.5
H49B C49 H49C 109.5
C52 C50 C45 111.4(3)
C52 C50 C51 110.9(3)
C45 C50 C51 111.5(3)
C52 C50 H50 107.6
C45 C50 H50 107.6
C51 C50 H50 107.6
C50 C51 H51A 109.5
C50 C51 H51B 109.5
H51A C51 H51B 109.5
C50 C51 H51C 109.5
H51A C51 H51C 109.5
H51B C51 H51C 109.5
C50 C52 H52A 109.5
C50 C52 H52B 109.5
H52A C52 H52B 109.5
C50 C52 H52C 109.5
H52A C52 H52C 109.5
H52B C52 H52C 109.5
C54 C53 Cr1 87.1(2)
C54 C53 H53A 114.1
Cr1 C53 H53A 114.1
C54 C53 H53B 114.1
Cr1 C53 H53B 114.1
H53A C53 H53B 111.3
C55 C54 C53 126.2(3)
C55 C54 Cr2 136.1(3)
C53 C54 Cr2 96.5(2)
C55 C54 Cr1 144.9(3)
C53 C54 Cr1 56.57(18)
Cr2 C54 Cr1 49.98(8)
C54 C55 C57 125.3(4)
C54 C55 C56 121.5(4)
C57 C55 C56 113.2(3)
C55 C56 H56A 109.5
C55 C56 H56B 109.5
H56A C56 H56B 109.5
C55 C56 H56C 109.5
H56A C56 H56C 109.5
H56B C56 H56C 109.5
C55 C57 H57A 109.5
C55 C57 H57B 109.5
H57A C57 H57B 109.5
C55 C57 H57C 109.5
H57A C57 H57C 109.5
H57B C57 H57C 109.5
C59 C58 H58A 109.5
C59 C58 H58B 109.5
H58A C58 H58B 109.5
C59 C58 H58C 109.5
H58A C58 H58C 109.5
H58B C58 H58C 109.5
C58 C59 C60 113.3
C58 C59 H59A 108.9
C60 C59 H59A 108.9
C58 C59 H59B 108.9
C60 C59 H59B 108.9
H59A C59 H59B 107.7
C61 C60 C59 113.8
C61 C60 H60A 108.8
C59 C60 H60A 108.8
C61 C60 H60B 108.8
C59 C60 H60B 108.8
H60A C60 H60B 107.7
C62 C61 C60 113.3
C62 C61 H61A 108.9
C60 C61 H61A 108.9
C62 C61 H61B 108.9
C60 C61 H61B 108.9
H61A C61 H61B 107.7
C61 C62 H62A 109.5
C61 C62 H62B 109.5
H62A C62 H62B 109.5
C61 C62 H62C 109.5
H62A C62 H62C 109.5
H62B C62 H62C 109.5

loop_
_geom_bond_atom_site_label_1
_geom_bond_atom_site_label_2
_geom_bond_distance
Cr1 N3 1.905(3)
Cr1 N1 1.909(3)
Cr1 Cr2 1.9462(8)
Cr1 C53 2.065(3)
Cr1 C54 2.471(4)
Cr2 N2 1.895(3)
Cr2 N4 1.906(3)
Cr2 C54 2.044(4)
N1 C1 1.378(4)
N1 C8 1.460(4)
N2 C2 1.381(4)
N2 C20 1.452(4)
N3 C27 1.371(4)
N3 C34 1.458(4)
N4 C28 1.378(4)
N4 C46 1.454(4)
C1 C2 1.337(5)
C1 H1 0.9500
C2 H2 0.9500
C3 C4 1.396(5)
C3 C8 1.406(5)
C3 C9 1.532(5)
C4 C5 1.375(5)
C4 H4 0.9500
C5 C6 1.372(5)
C5 H5 0.9500
C6 C7 1.396(5)
C6 H6 0.9500
C7 C8 1.412(5)
C7 C12 1.507(5)
C9 C11 1.518(6)
C9 C10 1.529(6)
C9 H9 1.0000
C10 H10A 0.9800
C10 H10B 0.9800
C10 H10C 0.9800
C11 H11A 0.9800
C11 H11B 0.9800
C11 H11C 0.9800
C12 C13 1.527(5)
C12 C14 1.539(5)
C12 H12 1.0000
C13 H13A 0.9800
C13 H13B 0.9800
C13 H13C 0.9800
C14 H14A 0.9800
C14 H14B 0.9800
C14 H14C 0.9800
C15 C16 1.399(5)
C15 C20 1.404(5)
C15 C21 1.527(5)
C16 C17 1.377(6)
C16 H16 0.9500
C17 C18 1.382(6)
C17 H17 0.9500
C18 C19 1.409(5)
C18 H18 0.9500
C19 C20 1.407(5)
C19 C24 1.525(5)
C21 C22 1.518(6)
C21 C23 1.545(6)
C21 H21 1.0000
C22 H22A 0.9800
C22 H22B 0.9800
C22 H22C 0.9800
C23 H23A 0.9800
C23 H23B 0.9800
C23 H23C 0.9800
C24 C25 1.515(6)
C24 C26 1.534(6)
C24 H24 1.0000
C25 H25A 0.9800
C25 H25B 0.9800
C25 H25C 0.9800
C26 H26A 0.9800
C26 H26B 0.9800
C26 H26C 0.9800
C27 C28 1.361(5)
C27 H27 0.9500
C28 H28 0.9500
C29 C30 1.394(5)
C29 C34 1.414(5)
C29 C35 1.521(5)
C30 C31 1.378(6)
C30 H30 0.9500
C31 C32 1.390(6)
C31 H31 0.9500
C32 C33 1.402(5)
C32 H32 0.9500
C33 C34 1.407(5)
C33 C38 1.512(6)
C35 C37 1.520(5)
C35 C36 1.522(5)
C35 H35 1.0000
C36 H36A 0.9800
C36 H36B 0.9800
C36 H36C 0.9800
C37 H37A 0.9800
C37 H37B 0.9800
C37 H37C 0.9800
C38 C39 1.515(6)
C38 C40 1.524(6)
C38 H38 1.0000
C39 H39A 0.9800
C39 H39B 0.9800
C39 H39C 0.9800
C40 H40A 0.9800
C40 H40B 0.9800
C40 H40C 0.9800
C41 C42 1.396(5)
C41 C46 1.404(5)
C41 C47 1.524(5)
C42 C43 1.370(6)
C42 H42 0.9500
C43 C44 1.375(6)
C43 H43 0.9500
C44 C45 1.382(5)
C44 H44 0.9500
C45 C46 1.421(5)
C45 C50 1.521(5)
C47 C48 1.529(5)
C47 C49 1.539(5)
C47 H47 1.0000
C48 H48A 0.9800
C48 H48B 0.9800
C48 H48C 0.9800
C49 H49A 0.9800
C49 H49B 0.9800
C49 H49C 0.9800
C50 C52 1.521(5)
C50 C51 1.536(6)
C50 H50 1.0000
C51 H51A 0.9800
C51 H51B 0.9800
C51 H51C 0.9800
C52 H52A 0.9800
C52 H52B 0.9800
C52 H52C 0.9800
C53 C54 1.466(5)
C53 H53A 0.9900
C53 H53B 0.9900
C54 C55 1.346(5)
C55 C57 1.493(5)
C55 C56 1.523(6)
C56 H56A 0.9800
C56 H56B 0.9800
C56 H56C 0.9800
C57 H57A 0.9800
C57 H57B 0.9800
C57 H57C 0.9800
C58 C59 1.5311
C58 H58A 0.9800
C58 H58B 0.9800
C58 H58C 0.9800
C59 C60 1.5331
C59 H59A 0.9900
C59 H59B 0.9900
C60 C61 1.5331
C60 H60A 0.9900
C60 H60B 0.9900
C61 C62 1.5311
C61 H61A 0.9900
C61 H61B 0.9900
C62 H62A 0.9800
C62 H62B 0.9800
C62 H62C 0.9800
